data_7248249
loop_
_publ_author_name
'R\"o\b-Ohlenroth, Richard'
'Knippen, Katharina'
'Kraft, Maryana'
'Volkmer, Dirk'

_publ_section_title
;
 Enantioselective enrichment of chiral 1-phenylethanol in the
 camphor-based chiral metal--organic framework CFA-22
;
_journal_issue 15
_journal_name_full CrystEngComm
_journal_page_first 2051
_journal_page_last 2055
_journal_paper_doi 10.1039/D4CE00181H
_journal_volume 26
_journal_year 2024
_chemical_absolute_configuration rmad
_chemical_formula_sum 'C48 H72 Cl Cu N6 O7'
_chemical_formula_weight 944.10
_space_group_crystal_system cubic
_space_group_IT_number 198
_space_group_name_Hall 'P 2ac 2ab 3'
_space_group_name_H-M_alt 'P 21 3'
_atom_sites_solution_hydrogens geom
_audit_creation_method SHELXL-2018/3
_audit_update_record
;
2023-07-18 deposited with the CCDC.	2024-03-01 downloaded from the CCDC.
;
_cell_angle_alpha 90
_cell_angle_beta 90
_cell_angle_gamma 90
_cell_formula_units_Z 4
_cell_length_a 18.0217(3)
_cell_length_b 18.0217(3)
_cell_length_c 18.0217(3)
_cell_measurement_reflns_used 9994
_cell_measurement_temperature 250(2)
_cell_measurement_theta_max 27.02
_cell_measurement_theta_min 2.26
_cell_volume 5853.12(17)
_computing_cell_refinement 'SAINT V8.37A'
_computing_data_collection 'Bruker APEX3'
_computing_data_reduction 'SAINT V8.37A'
_computing_structure_refinement 'SHELXL-2018/3 (Sheldrick, 2018)'
_computing_structure_solution 'SHELXT 2014/5 (Sheldrick, 2014)'
_diffrn_ambient_temperature 250(2)
_diffrn_measured_fraction_theta_full 0.998
_diffrn_measured_fraction_theta_max 0.999
_diffrn_measurement_device_type 'Bruker D8 Venture'
_diffrn_radiation_type MoK\a
_diffrn_radiation_wavelength 0.71073
_diffrn_reflns_av_R_equivalents 0.0646
_diffrn_reflns_av_unetI/netI 0.0332
_diffrn_reflns_Laue_measured_fraction_full 0.998
_diffrn_reflns_Laue_measured_fraction_max 0.999
_diffrn_reflns_limit_h_max 23
_diffrn_reflns_limit_h_min -22
_diffrn_reflns_limit_k_max 23
_diffrn_reflns_limit_k_min -23
_diffrn_reflns_limit_l_max 23
_diffrn_reflns_limit_l_min -23
_diffrn_reflns_number 52439
_diffrn_reflns_point_group_measured_fraction_full 0.999
_diffrn_reflns_point_group_measured_fraction_max 0.999
_diffrn_reflns_theta_full 25.242
_diffrn_reflns_theta_max 27.245
_diffrn_reflns_theta_min 2.527
_diffrn_source 'fine-focus sealed tube'
_exptl_absorpt_coefficient_mu 0.465
_exptl_absorpt_correction_T_max 0.7261
_exptl_absorpt_correction_T_min 0.6236
_exptl_absorpt_correction_type multi-scan
_exptl_absorpt_process_details 'SADABS V2012/1 (Bruker AXS Inc.)'
_exptl_crystal_colour colorless
_exptl_crystal_density_diffrn 1.071
_exptl_crystal_description polyhedron
_exptl_crystal_F_000 2016
_exptl_crystal_size_max 0.1
_exptl_crystal_size_mid 0.1
_exptl_crystal_size_min 0.1
_refine_diff_density_max 0.590
_refine_diff_density_min -0.301
_refine_diff_density_rms 0.044
_refine_ls_abs_structure_details
;
 Flack x determined using 1575 quotients [(I+)-(I-)]/[(I+)+(I-)]
 (Parsons, Flack and Wagner, Acta Cryst. B69 (2013) 249-259).
;
_refine_ls_abs_structure_Flack 0.020(5)
_refine_ls_extinction_method none
_refine_ls_goodness_of_fit_ref 1.043
_refine_ls_hydrogen_treatment constr
_refine_ls_matrix_type full
_refine_ls_number_parameters 196
_refine_ls_number_reflns 4388
_refine_ls_number_restraints 0
_refine_ls_restrained_S_all 1.043
_refine_ls_R_factor_all 0.0481
_refine_ls_R_factor_gt 0.0390
_refine_ls_shift/su_max 0.001
_refine_ls_shift/su_mean 0.000
_refine_ls_structure_factor_coef Fsqd
_refine_ls_weighting_details 'w=1/[\s^2^(Fo^2^)+(0.0527P)^2^+1.9187P] where P=(Fo^2^+2Fc^2^)/3'
_refine_ls_weighting_scheme calc
_refine_ls_wR_factor_gt 0.0949
_refine_ls_wR_factor_ref 0.0989
_reflns_Friedel_coverage 0.829
_reflns_Friedel_fraction_full 0.999
_reflns_Friedel_fraction_max 0.999
_reflns_number_gt 3871
_reflns_number_total 4388
_reflns_threshold_expression 'I > 2\s(I)'
_cod_data_source_file d4ce00181h2.cif
_cod_data_source_block mo_ks488b_0m_a_sq
_cod_depositor_comments 'Adding full bibliography for 7248247--7248255.cif.'
_cod_original_cell_volume 5853.1(3)
_cod_database_code 7248249
_shelx_shelxl_version_number 2018/3
_shelx_space_group_comment
;
The symmetry employed for this shelxl refinement is uniquely defined
by the following loop, which should always be used as a source of
symmetry information in preference to the above space-group names.
They are only intended as comments.
;

loop_
_space_group_symop_operation_xyz
'x, y, z'
'-x+1/2, -y, z+1/2'
'-x, y+1/2, -z+1/2'
'x+1/2, -y+1/2, -z'
'z, x, y'
'z+1/2, -x+1/2, -y'
'-z+1/2, -x, y+1/2'
'-z, x+1/2, -y+1/2'
'y, z, x'
'-y, z+1/2, -x+1/2'
'y+1/2, -z+1/2, -x'
'-y+1/2, -z, x+1/2'

loop_
_atom_site_label
_atom_site_type_symbol
_atom_site_fract_x
_atom_site_fract_y
_atom_site_fract_z
_atom_site_U_iso_or_equiv
_atom_site_adp_type
_atom_site_occupancy
_atom_site_site_symmetry_order
_atom_site_calc_flag
_atom_site_refinement_flags_posn
_atom_site_refinement_flags_adp
_atom_site_refinement_flags_occupancy
_atom_site_disorder_assembly
_atom_site_disorder_group
Cu Cu 0.43674(2) 0.06326(2) 0.93674(2) 0.02167(15) Uani 1 3 d S T P . .
N1 N 0.49277(14) 0.15058(14) 0.97213(13) 0.0235(5) Uani 1 1 d . . . . .
N2 N 0.51645(14) 0.20615(13) 0.92632(14) 0.0262(5) Uani 1 1 d . . . . .
H2 H 0.507193 0.207836 0.878971 0.031 Uiso 1 1 calc R U . . .
C1 C 0.58362(17) 0.32637(16) 0.92546(17) 0.0278(7) Uani 1 1 d . . . . .
C2 C 0.51918(16) 0.16977(16) 1.03854(16) 0.0227(6) Uani 1 1 d . . . . .
C3 C 0.64625(18) 0.36293(17) 0.95267(17) 0.0289(7) Uani 1 1 d . . . . .
H3 H 0.670024 0.345302 0.995616 0.035 Uiso 1 1 calc R U . . .
C4 C 0.55669(17) 0.25919(16) 0.96386(16) 0.0265(6) Uani 1 1 d . . . . .
C5 C 0.51123(18) 0.14524(19) 1.11791(17) 0.0282(7) Uani 1 1 d . . . . .
C6 C 0.55987(19) 0.23551(17) 1.03638(16) 0.0277(6) Uani 1 1 d . . . . .
C7 C 0.57849(19) 0.25388(18) 1.11611(18) 0.0331(7) Uani 1 1 d . . . . .
H7 H 0.620514 0.288376 1.123959 0.040 Uiso 1 1 calc R U . . .
C8 C 0.58835(18) 0.17328(19) 1.14760(18) 0.0319(7) Uani 1 1 d . . . . .
C9 C 0.6541(2) 0.1313(2) 1.1164(2) 0.0444(9) Uani 1 1 d . . . . .
H9A H 0.699745 0.154041 1.133605 0.053 Uiso 1 1 calc R U . . .
H9B H 0.652486 0.132860 1.062588 0.053 Uiso 1 1 calc R U . . .
H9C H 0.652212 0.080112 1.132894 0.053 Uiso 1 1 calc R U . . .
C10 C 0.5037(2) 0.2765(2) 1.1513(2) 0.0509(10) Uani 1 1 d . . . . .
H10A H 0.479089 0.314805 1.121601 0.061 Uiso 1 1 calc R U . . .
H10B H 0.510970 0.295313 1.201828 0.061 Uiso 1 1 calc R U . . .
C11 C 0.5950(2) 0.1724(3) 1.2325(2) 0.0494(10) Uani 1 1 d . . . . .
H11A H 0.598478 0.121505 1.249704 0.059 Uiso 1 1 calc R U . . .
H11B H 0.551665 0.195760 1.254171 0.059 Uiso 1 1 calc R U . . .
H11C H 0.639217 0.199351 1.247306 0.059 Uiso 1 1 calc R U . . .
C12 C 0.4908(2) 0.0654(2) 1.13176(19) 0.0434(9) Uani 1 1 d . . . . .
H12A H 0.441227 0.056027 1.113064 0.052 Uiso 1 1 calc R U . . .
H12B H 0.492240 0.055407 1.184637 0.052 Uiso 1 1 calc R U . . .
H12C H 0.525869 0.033265 1.106507 0.052 Uiso 1 1 calc R U . . .
C13 C 0.4578(2) 0.2039(2) 1.1520(2) 0.0425(9) Uani 1 1 d . . . . .
H13A H 0.412789 0.209076 1.121815 0.051 Uiso 1 1 calc R U . . .
H13B H 0.443606 0.190263 1.202650 0.051 Uiso 1 1 calc R U . . .
Cl Cl 0.31088(5) 0.18912(5) 0.81088(5) 0.0485(4) Uani 1 3 d S T P . .
O1 O 0.2672(2) 0.2328(2) 0.7672(2) 0.124(3) Uani 1 3 d S T P . .
O2 O 0.3497(3) 0.1406(3) 0.7629(4) 0.127(2) Uani 1 1 d . . . . .
O3 O 0.51026(18) 0.1705(2) 0.77193(17) 0.0640(9) Uani 1 1 d . . . . .
H3A H 0.464823 0.165439 0.777501 0.077 Uiso 1 1 calc R U . . .
C14 C 0.5240(4) 0.2147(4) 0.7095(3) 0.089(2) Uani 1 1 d . . . . .
H14 H 0.494334 0.260777 0.713810 0.107 Uiso 1 1 calc R U . . .
C15 C 0.4988(6) 0.1726(5) 0.6399(3) 0.137(4) Uani 1 1 d . . . . .
H15A H 0.537229 0.138093 0.624928 0.206 Uiso 1 1 calc R U . . .
H15B H 0.489615 0.207672 0.600089 0.206 Uiso 1 1 calc R U . . .
H15C H 0.453536 0.145545 0.650724 0.206 Uiso 1 1 calc R U . . .
C16 C 0.6035(5) 0.2347(4) 0.7090(5) 0.125(3) Uani 1 1 d . . . . .
H16A H 0.620821 0.240715 0.759623 0.187 Uiso 1 1 calc R U . . .
H16B H 0.610235 0.280907 0.682177 0.187 Uiso 1 1 calc R U . . .
H16C H 0.631685 0.195715 0.684908 0.187 Uiso 1 1 calc R U . . .

loop_
_atom_site_aniso_label
_atom_site_aniso_U_11
_atom_site_aniso_U_22
_atom_site_aniso_U_33
_atom_site_aniso_U_23
_atom_site_aniso_U_13
_atom_site_aniso_U_12
Cu 0.02167(15) 0.02167(15) 0.02167(15) -0.00181(14) 0.00181(14) -0.00181(14)
N1 0.0262(12) 0.0249(12) 0.0194(11) 0.0058(10) -0.0015(10) -0.0080(10)
N2 0.0329(13) 0.0267(12) 0.0191(12) 0.0073(10) -0.0062(10) -0.0106(10)
C1 0.0303(15) 0.0258(14) 0.0272(15) 0.0078(12) -0.0070(12) -0.0090(12)
C2 0.0253(14) 0.0225(14) 0.0204(13) 0.0041(11) -0.0021(11) -0.0056(12)
C3 0.0290(15) 0.0292(15) 0.0284(16) 0.0088(12) -0.0106(13) -0.0064(12)
C4 0.0257(15) 0.0263(14) 0.0274(14) 0.0064(12) -0.0090(13) -0.0110(13)
C5 0.0290(16) 0.0352(17) 0.0205(14) 0.0034(13) -0.0026(12) -0.0085(13)
C6 0.0314(15) 0.0281(14) 0.0238(13) 0.0044(12) -0.0084(13) -0.0070(14)
C7 0.0413(19) 0.0321(16) 0.0259(15) 0.0016(13) -0.0098(13) -0.0137(14)
C8 0.0347(17) 0.0366(17) 0.0243(15) 0.0066(13) -0.0095(13) -0.0087(14)
C9 0.0334(18) 0.054(2) 0.046(2) 0.0105(19) -0.0074(16) -0.0031(17)
C10 0.065(3) 0.049(2) 0.038(2) -0.0130(18) -0.0084(19) 0.003(2)
C11 0.053(2) 0.065(3) 0.0299(18) 0.0097(18) -0.0155(16) -0.019(2)
C12 0.051(2) 0.047(2) 0.0319(17) 0.0149(17) -0.0065(15) -0.0213(19)
C13 0.0367(19) 0.057(2) 0.0344(18) -0.0050(17) 0.0006(15) -0.0031(17)
Cl 0.0485(4) 0.0485(4) 0.0485(4) 0.0065(4) -0.0065(4) 0.0065(4)
O1 0.124(3) 0.124(3) 0.124(3) 0.035(3) -0.035(3) 0.035(3)
O2 0.078(3) 0.107(4) 0.197(6) -0.056(4) 0.026(3) 0.005(3)
O3 0.0567(19) 0.091(3) 0.0448(17) 0.0095(17) 0.0053(15) 0.0030(19)
C14 0.141(6) 0.076(4) 0.050(3) 0.016(3) 0.004(3) 0.047(4)
C15 0.232(11) 0.138(7) 0.042(3) -0.007(4) -0.006(4) 0.058(7)
C16 0.143(7) 0.108(5) 0.123(6) 0.043(5) 0.079(6) 0.004(5)

loop_
_atom_type_symbol
_atom_type_description
_atom_type_scat_dispersion_real
_atom_type_scat_dispersion_imag
_atom_type_scat_source
C C 0.0033 0.0016 'International Tables Vol C Tables 4.2.6.8 and 6.1.1.4'
H H 0.0000 0.0000 'International Tables Vol C Tables 4.2.6.8 and 6.1.1.4'
Cl Cl 0.1484 0.1585 'International Tables Vol C Tables 4.2.6.8 and 6.1.1.4'
Cu Cu 0.3201 1.2651 'International Tables Vol C Tables 4.2.6.8 and 6.1.1.4'
N N 0.0061 0.0033 'International Tables Vol C Tables 4.2.6.8 and 6.1.1.4'
O O 0.0106 0.0060 'International Tables Vol C Tables 4.2.6.8 and 6.1.1.4'

loop_
_geom_angle_atom_site_label_1
_geom_angle_atom_site_label_2
_geom_angle_atom_site_label_3
_geom_angle
_geom_angle_site_symmetry_1
_geom_angle_site_symmetry_3
_geom_angle_publ_flag
N1 Cu N1 119.954(5) 6_456 12_565 ?
N1 Cu N1 119.954(5) 6_456 . ?
N1 Cu N1 119.953(6) 12_565 . ?
C2 N1 N2 103.9(2) . . ?
C2 N1 Cu 132.7(2) . . ?
N2 N1 Cu 123.26(18) . . ?
N1 N2 C4 112.1(2) . . ?
N1 N2 H2 124.0 . . ?
C4 N2 H2 124.0 . . ?
C3 C1 C3 119.8(3) 7_665 . ?
C3 C1 C4 121.0(3) 7_665 . ?
C3 C1 C4 119.2(3) . . ?
N1 C2 C6 112.5(3) . . ?
N1 C2 C5 138.0(3) . . ?
C6 C2 C5 109.1(3) . . ?
C1 C3 C1 120.2(3) 10_646 . ?
C1 C3 H3 119.9 10_646 . ?
C1 C3 H3 119.9 . . ?
C6 C4 N2 105.9(2) . . ?
C6 C4 C1 133.3(3) . . ?
N2 C4 C1 120.8(3) . . ?
C2 C5 C12 117.5(3) . . ?
C2 C5 C13 103.5(3) . . ?
C12 C5 C13 115.6(3) . . ?
C2 C5 C8 98.3(2) . . ?
C12 C5 C8 117.8(3) . . ?
C13 C5 C8 101.2(3) . . ?
C4 C6 C2 105.6(3) . . ?
C4 C6 C7 147.5(3) . . ?
C2 C6 C7 106.0(2) . . ?
C6 C7 C10 104.7(3) . . ?
C6 C7 C8 99.6(2) . . ?
C10 C7 C8 101.2(3) . . ?
C6 C7 H7 116.3 . . ?
C10 C7 H7 116.3 . . ?
C8 C7 H7 116.3 . . ?
C9 C8 C11 107.7(3) . . ?
C9 C8 C7 114.6(3) . . ?
C11 C8 C7 112.3(3) . . ?
C9 C8 C5 113.9(3) . . ?
C11 C8 C5 113.9(3) . . ?
C7 C8 C5 94.3(2) . . ?
C8 C9 H9A 109.5 . . ?
C8 C9 H9B 109.5 . . ?
H9A C9 H9B 109.5 . . ?
C8 C9 H9C 109.5 . . ?
H9A C9 H9C 109.5 . . ?
H9B C9 H9C 109.5 . . ?
C7 C10 C13 104.3(3) . . ?
C7 C10 H10A 110.9 . . ?
C13 C10 H10A 110.9 . . ?
C7 C10 H10B 110.9 . . ?
C13 C10 H10B 110.9 . . ?
H10A C10 H10B 108.9 . . ?
C8 C11 H11A 109.5 . . ?
C8 C11 H11B 109.5 . . ?
H11A C11 H11B 109.5 . . ?
C8 C11 H11C 109.5 . . ?
H11A C11 H11C 109.5 . . ?
H11B C11 H11C 109.5 . . ?
C5 C12 H12A 109.5 . . ?
C5 C12 H12B 109.5 . . ?
H12A C12 H12B 109.5 . . ?
C5 C12 H12C 109.5 . . ?
H12A C12 H12C 109.5 . . ?
H12B C12 H12C 109.5 . . ?
C10 C13 C5 103.9(3) . . ?
C10 C13 H13A 111.0 . . ?
C5 C13 H13A 111.0 . . ?
C10 C13 H13B 111.0 . . ?
C5 C13 H13B 111.0 . . ?
H13A C13 H13B 109.0 . . ?
O1 Cl O2 106.8(3) . 12_565 ?
O1 Cl O2 106.8(3) . 6_456 ?
O2 Cl O2 112.0(2) 12_565 6_456 ?
O1 Cl O2 106.8(3) . . ?
O2 Cl O2 112.0(2) 12_565 . ?
O2 Cl O2 112.0(2) 6_456 . ?
C14 O3 H3A 109.5 . . ?
O3 C14 C16 108.3(5) . . ?
O3 C14 C15 108.8(6) . . ?
C16 C14 C15 113.7(7) . . ?
O3 C14 H14 108.6 . . ?
C16 C14 H14 108.6 . . ?
C15 C14 H14 108.6 . . ?
C14 C15 H15A 109.5 . . ?
C14 C15 H15B 109.5 . . ?
H15A C15 H15B 109.5 . . ?
C14 C15 H15C 109.5 . . ?
H15A C15 H15C 109.5 . . ?
H15B C15 H15C 109.5 . . ?
C14 C16 H16A 109.5 . . ?
C14 C16 H16B 109.5 . . ?
H16A C16 H16B 109.5 . . ?
C14 C16 H16C 109.5 . . ?
H16A C16 H16C 109.5 . . ?
H16B C16 H16C 109.5 . . ?

loop_
_geom_bond_atom_site_label_1
_geom_bond_atom_site_label_2
_geom_bond_distance
_geom_bond_site_symmetry_2
_geom_bond_publ_flag
Cu N1 1.976(2) 6_456 ?
Cu N1 1.976(2) 12_565 ?
Cu N1 1.976(2) . ?
N1 C2 1.334(4) . ?
N1 N2 1.366(3) . ?
N2 C4 1.377(4) . ?
N2 H2 0.8700 . ?
C1 C3 1.393(4) 7_665 ?
C1 C3 1.396(4) . ?
C1 C4 1.477(4) . ?
C2 C6 1.394(4) . ?
C2 C5 1.504(4) . ?
C3 H3 0.9400 . ?
C4 C6 1.376(4) . ?
C5 C12 1.506(5) . ?
C5 C13 1.557(5) . ?
C5 C8 1.573(4) . ?
C6 C7 1.512(4) . ?
C7 C10 1.544(6) . ?
C7 C8 1.570(5) . ?
C7 H7 0.9900 . ?
C8 C9 1.515(5) . ?
C8 C11 1.535(5) . ?
C9 H9A 0.9700 . ?
C9 H9B 0.9700 . ?
C9 H9C 0.9700 . ?
C10 C13 1.549(6) . ?
C10 H10A 0.9800 . ?
C10 H10B 0.9800 . ?
C11 H11A 0.9700 . ?
C11 H11B 0.9700 . ?
C11 H11C 0.9700 . ?
C12 H12A 0.9700 . ?
C12 H12B 0.9700 . ?
C12 H12C 0.9700 . ?
C13 H13A 0.9800 . ?
C13 H13B 0.9800 . ?
Cl O1 1.362(8) . ?
Cl O2 1.414(5) 12_565 ?
Cl O2 1.414(5) 6_456 ?
Cl O2 1.414(5) . ?
O3 C14 1.401(7) . ?
O3 H3A 0.8300 . ?
C14 C16 1.478(10) . ?
C14 C15 1.534(9) . ?
C14 H14 0.9900 . ?
C15 H15A 0.9700 . ?
C15 H15B 0.9700 . ?
C15 H15C 0.9700 . ?
C16 H16A 0.9700 . ?
C16 H16B 0.9700 . ?
C16 H16C 0.9700 . ?
